data_7062540
loop_
_publ_author_name
'Yoshimura, Aya'
'Yoshinouchi, Moeko'
'Hemmi, Keisuke'
'Aso, Yuto'
'Utsumi, Ryosuke'
'Shirahata, Takashi'
'Yao, Masaru'
'Misaki, Yohji'

_publ_section_title
;
 Synthesis of Bz-TTFs with polymerization sites and the properties of
 Li-ion batteries comprising them as active materials
;
_journal_issue 25
_journal_name_full 'New Journal of Chemistry'
_journal_page_first 11760
_journal_page_last 11764
_journal_paper_doi 10.1039/D3NJ00289F
_journal_volume 47
_journal_year 2023
_chemical_formula_moiety 'C36 H28 N2 S4'
_chemical_formula_sum 'C36 H28 N2 S4'
_chemical_formula_weight 616.87
_space_group_crystal_system monoclinic
_space_group_IT_number 14
_space_group_name_Hall '-P 2ybc'
_space_group_name_H-M_alt 'P 1 21/c 1'
_atom_sites_solution_hydrogens geom
_atom_sites_solution_primary direct
_atom_sites_solution_secondary difmap
_audit_update_record
;
2022-12-01 deposited with the CCDC.	2023-05-29 downloaded from the CCDC.
;
_cell_angle_alpha 90.0000
_cell_angle_beta 105.543(3)
_cell_angle_gamma 90.0000
_cell_formula_units_Z 4
_cell_length_a 12.8261(4)
_cell_length_b 17.1559(5)
_cell_length_c 13.9852(4)
_cell_measurement_reflns_used 24686
_cell_measurement_temperature 100
_cell_measurement_theta_max 31.14
_cell_measurement_theta_min 1.90
_cell_volume 2964.81(16)
_computing_cell_refinement 'CrysAlisPro 1.171.42.49 (Rigaku OD, 2022)'
_computing_data_collection 'CrysAlisPro 1.171.42.49 (Rigaku OD, 2022)'
_computing_data_reduction 'CrysAlisPro 1.171.42.49 (Rigaku OD, 2022)'
_computing_molecular_graphics 'CrystalStructure 4.2'
_computing_publication_material 'CrystalStructure 4.2 (Rigaku, 2017)'
_computing_structure_refinement 'SHELXL Version 2014/7 (Sheldrick, 2008)'
_computing_structure_solution 'SHELXT Version 2014/5 (Sheldrick, 2014)'
_diffrn_ambient_temperature 100
_diffrn_detector_area_resol_mean 28.626
_diffrn_measured_fraction_theta_full 1.000
_diffrn_measured_fraction_theta_max 0.930
_diffrn_measurement_device_type 'Rigaku Saturn724'
_diffrn_measurement_method \w
_diffrn_radiation_type 'Mo K\a'
_diffrn_radiation_wavelength 0.71073
_diffrn_reflns_av_R_equivalents 0.0764
_diffrn_reflns_Laue_measured_fraction_full 1.000
_diffrn_reflns_Laue_measured_fraction_max 0.930
_diffrn_reflns_limit_h_max 18
_diffrn_reflns_limit_h_min -17
_diffrn_reflns_limit_k_max 23
_diffrn_reflns_limit_k_min -24
_diffrn_reflns_limit_l_max 20
_diffrn_reflns_limit_l_min -20
_diffrn_reflns_number 54952
_diffrn_reflns_point_group_measured_fraction_full 1.000
_diffrn_reflns_point_group_measured_fraction_max 0.930
_diffrn_reflns_theta_full 25.242
_diffrn_reflns_theta_max 31.234
_diffrn_reflns_theta_min 1.648
_diffrn_standards_number 0
_exptl_absorpt_coefficient_mu 0.350
_exptl_absorpt_correction_T_max 0.986
_exptl_absorpt_correction_T_min 0.901
_exptl_absorpt_correction_type multi-scan
_exptl_absorpt_process_details
;
CrysAlisPro 1.171.42.49 (Rigaku Oxford Diffraction, 2022)
Empirical absorption correction using spherical harmonics,
implemented in SCALE3 ABSPACK scaling algorithm.
;
_exptl_crystal_colour orange
_exptl_crystal_density_diffrn 1.382
_exptl_crystal_density_method 'not measured'
_exptl_crystal_description plate
_exptl_crystal_F_000 1288.00
_exptl_crystal_size_max 0.143
_exptl_crystal_size_mid 0.102
_exptl_crystal_size_min 0.040
_refine_diff_density_max 0.42
_refine_diff_density_min -0.31
_refine_ls_extinction_method none
_refine_ls_goodness_of_fit_ref 1.026
_refine_ls_hydrogen_treatment constr
_refine_ls_number_parameters 379
_refine_ls_number_reflns 8963
_refine_ls_number_restraints 0
_refine_ls_R_factor_all 0.0825
_refine_ls_R_factor_gt 0.0528
_refine_ls_shift/su_max 0.000
_refine_ls_structure_factor_coef Fsqd
_refine_ls_weighting_details 'w = 1/[\s^2^(Fo^2^)+(0.0422P)^2^+2.1662P] where P=(Fo^2^+2Fc^2^)/3'
_refine_ls_weighting_scheme calc
_refine_ls_wR_factor_gt 0.1054
_refine_ls_wR_factor_ref 0.1181
_reflns_Friedel_coverage 0.000
_reflns_number_gt 6579
_reflns_number_total 8963
_reflns_threshold_expression F^2^>2.0\s(F^2^)
_cod_data_source_file d3nj00289f2.cif
_cod_data_source_block Bz-TTF_2NPh2Me
_cod_database_code 7062540

loop_
_space_group_symop_id
_space_group_symop_operation_xyz
1 +X,+Y,+Z
2 -X,1/2+Y,1/2-Z
3 -X,-Y,-Z
4 +X,-1/2-Y,-1/2+Z

loop_
_atom_site_label
_atom_site_type_symbol
_atom_site_fract_x
_atom_site_fract_y
_atom_site_fract_z
_atom_site_U_iso_or_equiv
_atom_site_adp_type
_atom_site_occupancy
_atom_site_site_symmetry_order
_atom_site_calc_flag
_atom_site_refinement_flags_posn
_atom_site_refinement_flags_adp
_atom_site_refinement_flags_occupancy
_atom_site_disorder_assembly
_atom_site_disorder_group
S1 S 0.13066(4) 0.44638(3) 0.62935(4) 0.02003(11) Uani 1 1 d . . . . .
S2 S 0.31411(4) 0.33440(3) 0.65837(4) 0.01985(11) Uani 1 1 d . . . . .
S3 S 0.19323(4) 0.51931(3) 0.43746(4) 0.01895(11) Uani 1 1 d . . . . .
S4 S 0.36689(4) 0.40221(3) 0.45889(3) 0.01867(11) Uani 1 1 d . . . . .
N1 N 0.06938(15) 0.70314(10) 0.00125(13) 0.0246(4) Uani 1 1 d . . . . .
N2 N 0.58740(13) 0.41341(10) 0.07353(12) 0.0188(3) Uani 1 1 d . . . . .
C1 C 0.10987(17) 0.40332(13) 0.81492(15) 0.0242(4) Uani 1 1 d . . . . .
H1 H 0.0499 0.4378 0.8049 0.029 Uiso 1 1 calc R U . . .
C2 C 0.14418(18) 0.36069(14) 0.90255(16) 0.0278(5) Uani 1 1 d . . . . .
H2 H 0.1079 0.3666 0.9531 0.033 Uiso 1 1 calc R U . . .
C3 C 0.23086(18) 0.30962(13) 0.91676(16) 0.0269(5) Uani 1 1 d . . . . .
H3 H 0.2527 0.2806 0.9767 0.032 Uiso 1 1 calc R U . . .
C4 C 0.28633(17) 0.30030(13) 0.84463(15) 0.0233(4) Uani 1 1 d . . . . .
H4 H 0.3461 0.2656 0.8550 0.028 Uiso 1 1 calc R U . . .
C5 C 0.25249(16) 0.34288(12) 0.75672(14) 0.0189(4) Uani 1 1 d . . . . .
C6 C 0.16519(16) 0.39448(11) 0.74210(14) 0.0179(4) Uani 1 1 d . . . . .
C7 C 0.23979(16) 0.41115(11) 0.58731(14) 0.0174(4) Uani 1 1 d . . . . .
C8 C 0.26344(16) 0.44021(11) 0.50628(14) 0.0171(4) Uani 1 1 d . . . . .
C9 C 0.25533(16) 0.51177(11) 0.33882(13) 0.0167(4) Uani 1 1 d . . . . .
C10 C 0.20887(16) 0.56203(11) 0.25150(14) 0.0175(4) Uani 1 1 d . . . . .
C11 C 0.18864(16) 0.64143(12) 0.26142(15) 0.0203(4) Uani 1 1 d . . . . .
H11 H 0.2058 0.6639 0.3258 0.024 Uiso 1 1 calc R U . . .
C12 C 0.14412(17) 0.68804(12) 0.17958(15) 0.0211(4) Uani 1 1 d . . . . .
H12 H 0.1320 0.7418 0.1888 0.025 Uiso 1 1 calc R U . . .
C13 C 0.11674(16) 0.65666(12) 0.08338(15) 0.0190(4) Uani 1 1 d . . . . .
C14 C 0.13282(16) 0.57610(12) 0.07335(14) 0.0199(4) Uani 1 1 d . . . . .
H14 H 0.1121 0.5528 0.0094 0.024 Uiso 1 1 calc R U . . .
C15 C 0.17850(16) 0.53055(12) 0.15571(14) 0.0191(4) Uani 1 1 d . . . . .
H15 H 0.1895 0.4766 0.1469 0.023 Uiso 1 1 calc R U . . .
C16 C 0.0420(2) 0.78403(13) 0.01533(18) 0.0355(6) Uani 1 1 d . . . . .
H16A H 0.0097 0.8081 -0.0494 0.043 Uiso 1 1 calc R U . . .
H16B H -0.0098 0.7859 0.0556 0.043 Uiso 1 1 calc R U . . .
H16C H 0.1077 0.8125 0.0493 0.043 Uiso 1 1 calc R U . . .
C17 C 0.04724(16) 0.67467(11) -0.09752(14) 0.0186(4) Uani 1 1 d . . . . .
C18 C -0.05714(17) 0.67805(13) -0.16052(16) 0.0259(5) Uani 1 1 d . . . . .
H18 H -0.1141 0.7006 -0.1382 0.031 Uiso 1 1 calc R U . . .
C19 C -0.07768(18) 0.64834(13) -0.25617(17) 0.0278(5) Uani 1 1 d . . . . .
H19 H -0.1487 0.6512 -0.2994 0.033 Uiso 1 1 calc R U . . .
C20 C 0.00449(19) 0.61461(12) -0.28915(16) 0.0264(5) Uani 1 1 d . . . . .
H20 H -0.0106 0.5924 -0.3536 0.032 Uiso 1 1 calc R U . . .
C21 C 0.10873(18) 0.61351(12) -0.22744(16) 0.0246(4) Uani 1 1 d . . . . .
H21 H 0.1656 0.5916 -0.2504 0.030 Uiso 1 1 calc R U . . .
C22 C 0.13070(16) 0.64415(12) -0.13242(15) 0.0207(4) Uani 1 1 d . . . . .
H22 H 0.2028 0.6443 -0.0911 0.025 Uiso 1 1 calc R U . . .
C23 C 0.33490(15) 0.45916(11) 0.34927(14) 0.0160(4) Uani 1 1 d . . . . .
C24 C 0.40317(15) 0.44418(11) 0.28022(13) 0.0160(4) Uani 1 1 d . . . . .
C25 C 0.49179(16) 0.49117(12) 0.28233(15) 0.0200(4) Uani 1 1 d . . . . .
H25 H 0.5096 0.5323 0.3294 0.024 Uiso 1 1 calc R U . . .
C26 C 0.55528(16) 0.47935(12) 0.21688(15) 0.0198(4) Uani 1 1 d . . . . .
H26 H 0.6158 0.5122 0.2204 0.024 Uiso 1 1 calc R U . . .
C27 C 0.53106(15) 0.41957(11) 0.14587(14) 0.0160(4) Uani 1 1 d . . . . .
C28 C 0.44338(15) 0.36997(12) 0.14628(14) 0.0186(4) Uani 1 1 d . . . . .
H28 H 0.4265 0.3277 0.1008 0.022 Uiso 1 1 calc R U . . .
C29 C 0.38166(16) 0.38241(12) 0.21242(14) 0.0184(4) Uani 1 1 d . . . . .
H29 H 0.3233 0.3481 0.2117 0.022 Uiso 1 1 calc R U . . .
C30 C 0.64935(16) 0.48148(12) 0.05601(15) 0.0208(4) Uani 1 1 d . . . . .
H30A H 0.6847 0.4693 0.0038 0.025 Uiso 1 1 calc R U . . .
H30B H 0.6003 0.5258 0.0353 0.025 Uiso 1 1 calc R U . . .
H30C H 0.7044 0.4947 0.1173 0.025 Uiso 1 1 calc R U . . .
C31 C 0.58761(15) 0.34431(12) 0.01724(14) 0.0178(4) Uani 1 1 d . . . . .
C32 C 0.57991(17) 0.34892(13) -0.08443(15) 0.0238(4) Uani 1 1 d . . . . .
H32 H 0.5704 0.3982 -0.1166 0.029 Uiso 1 1 calc R U . . .
C33 C 0.58613(18) 0.28208(15) -0.13843(17) 0.0306(5) Uani 1 1 d . . . . .
H33 H 0.5815 0.2861 -0.2072 0.037 Uiso 1 1 calc R U . . .
C34 C 0.59894(18) 0.20957(15) -0.09323(18) 0.0315(5) Uani 1 1 d . . . . .
H34 H 0.6030 0.1639 -0.1305 0.038 Uiso 1 1 calc R U . . .
C35 C 0.60577(17) 0.20444(13) 0.00749(18) 0.0264(5) Uani 1 1 d . . . . .
H35 H 0.6140 0.1549 0.0390 0.032 Uiso 1 1 calc R U . . .
C36 C 0.60074(16) 0.27093(12) 0.06232(16) 0.0215(4) Uani 1 1 d . . . . .
H36 H 0.6063 0.2666 0.1312 0.026 Uiso 1 1 calc R U . . .

loop_
_atom_site_aniso_label
_atom_site_aniso_U_11
_atom_site_aniso_U_22
_atom_site_aniso_U_33
_atom_site_aniso_U_23
_atom_site_aniso_U_13
_atom_site_aniso_U_12
S1 0.0230(2) 0.0215(3) 0.0179(2) 0.00111(19) 0.00948(19) 0.0030(2)
S2 0.0249(3) 0.0180(2) 0.0183(2) 0.00154(19) 0.00868(19) 0.0032(2)
S3 0.0222(2) 0.0202(3) 0.0165(2) 0.00101(19) 0.00873(19) 0.0044(2)
S4 0.0213(2) 0.0216(3) 0.0146(2) 0.00207(19) 0.00739(18) 0.0051(2)
N1 0.0366(10) 0.0194(9) 0.0185(8) 0.0043(7) 0.0089(8) 0.0111(8)
N2 0.0217(8) 0.0178(8) 0.0210(8) -0.0012(7) 0.0127(7) -0.0023(7)
C1 0.0208(10) 0.0315(12) 0.0221(10) -0.0002(9) 0.0088(8) -0.0047(9)
C2 0.0265(11) 0.0386(13) 0.0216(10) 0.0009(9) 0.0123(9) -0.0091(10)
C3 0.0288(11) 0.0326(12) 0.0186(10) 0.0059(9) 0.0053(9) -0.0081(10)
C4 0.0241(10) 0.0240(11) 0.0212(10) 0.0030(8) 0.0050(8) -0.0034(9)
C5 0.0219(10) 0.0182(10) 0.0174(9) -0.0020(8) 0.0065(8) -0.0070(8)
C6 0.0202(9) 0.0176(10) 0.0160(9) 0.0004(7) 0.0050(7) -0.0057(8)
C7 0.0192(9) 0.0172(9) 0.0166(9) -0.0015(7) 0.0061(7) 0.0007(8)
C8 0.0188(9) 0.0173(9) 0.0157(9) -0.0021(7) 0.0057(7) 0.0015(8)
C9 0.0205(9) 0.0180(9) 0.0125(8) -0.0007(7) 0.0061(7) -0.0003(8)
C10 0.0186(9) 0.0192(10) 0.0157(9) 0.0013(7) 0.0064(7) 0.0011(8)
C11 0.0237(10) 0.0207(10) 0.0165(9) -0.0020(8) 0.0053(8) 0.0000(8)
C12 0.0250(10) 0.0168(10) 0.0214(10) 0.0004(8) 0.0060(8) 0.0024(8)
C13 0.0201(9) 0.0191(10) 0.0194(9) 0.0034(8) 0.0081(8) 0.0032(8)
C14 0.0242(10) 0.0207(10) 0.0153(9) 0.0006(8) 0.0062(8) 0.0029(8)
C15 0.0231(10) 0.0164(9) 0.0188(9) 0.0011(8) 0.0077(8) 0.0030(8)
C16 0.0545(16) 0.0224(11) 0.0275(12) 0.0035(9) 0.0072(11) 0.0146(11)
C17 0.0216(10) 0.0168(10) 0.0174(9) 0.0046(7) 0.0050(8) 0.0005(8)
C18 0.0203(10) 0.0276(12) 0.0301(11) 0.0097(9) 0.0073(9) 0.0037(9)
C19 0.0218(10) 0.0277(12) 0.0280(11) 0.0087(9) -0.0036(9) -0.0045(9)
C20 0.0371(12) 0.0206(11) 0.0187(10) 0.0040(8) 0.0024(9) -0.0059(9)
C21 0.0314(12) 0.0221(11) 0.0224(10) 0.0004(8) 0.0109(9) 0.0013(9)
C22 0.0186(9) 0.0217(10) 0.0219(10) 0.0033(8) 0.0057(8) 0.0017(8)
C23 0.0184(9) 0.0160(9) 0.0142(9) 0.0003(7) 0.0056(7) -0.0014(7)
C24 0.0180(9) 0.0177(9) 0.0128(8) 0.0014(7) 0.0047(7) 0.0034(7)
C25 0.0226(10) 0.0192(10) 0.0189(9) -0.0041(8) 0.0070(8) -0.0023(8)
C26 0.0189(9) 0.0192(10) 0.0226(10) -0.0015(8) 0.0075(8) -0.0044(8)
C27 0.0157(9) 0.0174(9) 0.0155(9) 0.0009(7) 0.0055(7) -0.0003(7)
C28 0.0189(9) 0.0196(10) 0.0177(9) -0.0042(8) 0.0059(7) -0.0030(8)
C29 0.0170(9) 0.0192(10) 0.0201(9) -0.0009(8) 0.0068(7) -0.0040(8)
C30 0.0201(10) 0.0210(10) 0.0239(10) 0.0012(8) 0.0106(8) -0.0004(8)
C31 0.0127(8) 0.0209(10) 0.0205(9) -0.0030(8) 0.0059(7) 0.0002(7)
C32 0.0222(10) 0.0313(12) 0.0193(10) -0.0002(9) 0.0078(8) 0.0017(9)
C33 0.0254(11) 0.0457(14) 0.0224(11) -0.0122(10) 0.0093(9) -0.0025(10)
C34 0.0230(11) 0.0346(13) 0.0388(13) -0.0185(11) 0.0115(10) -0.0030(10)
C35 0.0187(10) 0.0202(11) 0.0404(13) -0.0051(9) 0.0079(9) -0.0014(8)
C36 0.0183(9) 0.0246(11) 0.0214(10) -0.0029(8) 0.0052(8) -0.0014(8)

loop_
_atom_type_symbol
_atom_type_description
_atom_type_scat_dispersion_real
_atom_type_scat_dispersion_imag
_atom_type_scat_source
C C 0.0033 0.0016
;
International Tables for Crystallography
(Vol. C, Tables 4.2.6.8 and 6.1.1.4)
;
H H 0.0000 0.0000
;
International Tables for Crystallography
(Vol. C, Table 6.1.1.4)
;
N N 0.0061 0.0033
;
International Tables for Crystallography
(Vol. C, Tables 4.2.6.8 and 6.1.1.4)
;
S S 0.1246 0.1234
;
International Tables for Crystallography
(Vol. C, Tables 4.2.6.8 and 6.1.1.4)
;

loop_
_geom_angle_atom_site_label_1
_geom_angle_atom_site_label_2
_geom_angle_atom_site_label_3
_geom_angle
_geom_angle_site_symmetry_1
_geom_angle_site_symmetry_3
_geom_angle_publ_flag
C6 S1 C7 95.37(9) . . ?
C5 S2 C7 95.16(9) . . ?
C8 S3 C9 95.64(9) . . ?
C8 S4 C23 95.65(9) . . ?
C13 N1 C17 122.22(17) . . ?
C13 N1 C16 119.99(18) . . ?
C17 N1 C16 117.78(17) . . ?
C27 N2 C31 122.81(16) . . ?
C27 N2 C30 117.95(16) . . ?
C31 N2 C30 119.23(16) . . ?
C2 C1 C6 118.8(2) . . ?
C2 C1 H1 120.6 . . ?
C6 C1 H1 120.6 . . ?
C3 C2 C1 120.6(2) . . ?
C3 C2 H2 119.7 . . ?
C1 C2 H2 119.7 . . ?
C2 C3 C4 121.0(2) . . ?
C2 C3 H3 119.5 . . ?
C4 C3 H3 119.5 . . ?
C3 C4 C5 118.7(2) . . ?
C3 C4 H4 120.7 . . ?
C5 C4 H4 120.7 . . ?
C4 C5 C6 120.53(19) . . ?
C4 C5 S2 122.98(16) . . ?
C6 C5 S2 116.49(15) . . ?
C1 C6 C5 120.34(18) . . ?
C1 C6 S1 122.89(16) . . ?
C5 C6 S1 116.76(15) . . ?
C8 C7 S1 122.15(15) . . ?
C8 C7 S2 122.73(15) . . ?
S1 C7 S2 115.12(11) . . ?
C7 C8 S4 122.89(15) . . ?
C7 C8 S3 123.18(15) . . ?
S4 C8 S3 113.93(11) . . ?
C23 C9 C10 127.39(17) . . ?
C23 C9 S3 116.87(14) . . ?
C10 C9 S3 115.66(14) . . ?
C15 C10 C11 117.30(18) . . ?
C15 C10 C9 120.75(18) . . ?
C11 C10 C9 121.88(17) . . ?
C12 C11 C10 121.67(18) . . ?
C12 C11 H11 119.2 . . ?
C10 C11 H11 119.2 . . ?
C11 C12 C13 120.77(19) . . ?
C11 C12 H12 119.6 . . ?
C13 C12 H12 119.6 . . ?
N1 C13 C12 120.76(18) . . ?
N1 C13 C14 121.39(18) . . ?
C12 C13 C14 117.75(18) . . ?
C15 C14 C13 120.72(19) . . ?
C15 C14 H14 119.6 . . ?
C13 C14 H14 119.6 . . ?
C14 C15 C10 121.71(19) . . ?
C14 C15 H15 119.1 . . ?
C10 C15 H15 119.1 . . ?
N1 C16 H16A 109.5 . . ?
N1 C16 H16B 109.5 . . ?
H16A C16 H16B 109.5 . . ?
N1 C16 H16C 109.5 . . ?
H16A C16 H16C 109.5 . . ?
H16B C16 H16C 109.5 . . ?
C22 C17 C18 119.53(19) . . ?
C22 C17 N1 119.88(18) . . ?
C18 C17 N1 120.58(19) . . ?
C19 C18 C17 119.7(2) . . ?
C19 C18 H18 120.1 . . ?
C17 C18 H18 120.1 . . ?
C20 C19 C18 120.6(2) . . ?
C20 C19 H19 119.7 . . ?
C18 C19 H19 119.7 . . ?
C21 C20 C19 119.5(2) . . ?
C21 C20 H20 120.3 . . ?
C19 C20 H20 120.3 . . ?
C20 C21 C22 120.5(2) . . ?
C20 C21 H21 119.8 . . ?
C22 C21 H21 119.8 . . ?
C21 C22 C17 120.06(19) . . ?
C21 C22 H22 120.0 . . ?
C17 C22 H22 120.0 . . ?
C9 C23 C24 127.45(17) . . ?
C9 C23 S4 117.31(14) . . ?
C24 C23 S4 115.21(14) . . ?
C25 C24 C29 117.78(17) . . ?
C25 C24 C23 120.44(17) . . ?
C29 C24 C23 121.78(17) . . ?
C24 C25 C26 121.42(18) . . ?
C24 C25 H25 119.3 . . ?
C26 C25 H25 119.3 . . ?
C25 C26 C27 120.91(18) . . ?
C25 C26 H26 119.5 . . ?
C27 C26 H26 119.5 . . ?
N2 C27 C26 120.58(17) . . ?
N2 C27 C28 121.68(17) . . ?
C26 C27 C28 117.59(17) . . ?
C29 C28 C27 120.55(18) . . ?
C29 C28 H28 119.7 . . ?
C27 C28 H28 119.7 . . ?
C28 C29 C24 121.65(18) . . ?
C28 C29 H29 119.2 . . ?
C24 C29 H29 119.2 . . ?
N2 C30 H30A 109.5 . . ?
N2 C30 H30B 109.5 . . ?
H30A C30 H30B 109.5 . . ?
N2 C30 H30C 109.5 . . ?
H30A C30 H30C 109.5 . . ?
H30B C30 H30C 109.5 . . ?
C36 C31 C32 118.41(19) . . ?
C36 C31 N2 121.23(18) . . ?
C32 C31 N2 120.28(18) . . ?
C33 C32 C31 120.5(2) . . ?
C33 C32 H32 119.8 . . ?
C31 C32 H32 119.8 . . ?
C34 C33 C32 120.7(2) . . ?
C34 C33 H33 119.6 . . ?
C32 C33 H33 119.6 . . ?
C33 C34 C35 119.1(2) . . ?
C33 C34 H34 120.4 . . ?
C35 C34 H34 120.4 . . ?
C36 C35 C34 120.6(2) . . ?
C36 C35 H35 119.7 . . ?
C34 C35 H35 119.7 . . ?
C35 C36 C31 120.6(2) . . ?
C35 C36 H36 119.7 . . ?
C31 C36 H36 119.7 . . ?

loop_
_geom_bond_atom_site_label_1
_geom_bond_atom_site_label_2
_geom_bond_distance
_geom_bond_site_symmetry_2
_geom_bond_publ_flag
S1 C6 1.761(2) . ?
S1 C7 1.764(2) . ?
S2 C5 1.766(2) . ?
S2 C7 1.767(2) . ?
S3 C8 1.765(2) . ?
S3 C9 1.7729(19) . ?
S4 C8 1.7596(19) . ?
S4 C23 1.7710(19) . ?
N1 C13 1.396(3) . ?
N1 C17 1.420(3) . ?
N1 C16 1.458(3) . ?
N2 C27 1.396(2) . ?
N2 C31 1.423(2) . ?
N2 C30 1.470(3) . ?
C1 C2 1.393(3) . ?
C1 C6 1.397(3) . ?
C1 H1 0.9500 . ?
C2 C3 1.387(3) . ?
C2 H2 0.9500 . ?
C3 C4 1.391(3) . ?
C3 H3 0.9500 . ?
C4 C5 1.396(3) . ?
C4 H4 0.9500 . ?
C5 C6 1.399(3) . ?
C7 C8 1.345(3) . ?
C9 C23 1.341(3) . ?
C9 C10 1.483(3) . ?
C10 C15 1.399(3) . ?
C10 C11 1.401(3) . ?
C11 C12 1.387(3) . ?
C11 H11 0.9500 . ?
C12 C13 1.404(3) . ?
C12 H12 0.9500 . ?
C13 C14 1.410(3) . ?
C14 C15 1.385(3) . ?
C14 H14 0.9500 . ?
C15 H15 0.9500 . ?
C16 H16A 0.9800 . ?
C16 H16B 0.9800 . ?
C16 H16C 0.9800 . ?
C17 C22 1.392(3) . ?
C17 C18 1.393(3) . ?
C18 C19 1.389(3) . ?
C18 H18 0.9500 . ?
C19 C20 1.385(3) . ?
C19 H19 0.9500 . ?
C20 C21 1.384(3) . ?
C20 H20 0.9500 . ?
C21 C22 1.386(3) . ?
C21 H21 0.9500 . ?
C22 H22 0.9500 . ?
C23 C24 1.489(3) . ?
C24 C25 1.387(3) . ?
C24 C29 1.399(3) . ?
C25 C26 1.393(3) . ?
C25 H25 0.9500 . ?
C26 C27 1.403(3) . ?
C26 H26 0.9500 . ?
C27 C28 1.411(3) . ?
C28 C29 1.386(3) . ?
C28 H28 0.9500 . ?
C29 H29 0.9500 . ?
C30 H30A 0.9800 . ?
C30 H30B 0.9800 . ?
C30 H30C 0.9800 . ?
C31 C36 1.398(3) . ?
C31 C32 1.401(3) . ?
C32 C33 1.387(3) . ?
C32 H32 0.9500 . ?
C33 C34 1.385(4) . ?
C33 H33 0.9500 . ?
C34 C35 1.390(3) . ?
C34 H34 0.9500 . ?
C35 C36 1.386(3) . ?
C35 H35 0.9500 . ?
C36 H36 0.9500 . ?

loop_
_geom_torsion_atom_site_label_1
_geom_torsion_atom_site_label_2
_geom_torsion_atom_site_label_3
_geom_torsion_atom_site_label_4
_geom_torsion
_geom_torsion_site_symmetry_1
_geom_torsion_site_symmetry_2
_geom_torsion_site_symmetry_3
_geom_torsion_site_symmetry_4
_geom_torsion_publ_flag
C6 C1 C2 C3 -0.8(3) . . . . ?
C1 C2 C3 C4 0.7(3) . . . . ?
C2 C3 C4 C5 -0.6(3) . . . . ?
C3 C4 C5 C6 0.7(3) . . . . ?
C3 C4 C5 S2 -178.41(16) . . . . ?
C7 S2 C5 C4 -173.52(18) . . . . ?
C7 S2 C5 C6 7.37(17) . . . . ?
C2 C1 C6 C5 0.9(3) . . . . ?
C2 C1 C6 S1 -178.95(16) . . . . ?
C4 C5 C6 C1 -0.8(3) . . . . ?
S2 C5 C6 C1 178.33(16) . . . . ?
C4 C5 C6 S1 179.02(15) . . . . ?
S2 C5 C6 S1 -1.9(2) . . . . ?
C7 S1 C6 C1 175.08(18) . . . . ?
C7 S1 C6 C5 -4.73(17) . . . . ?
C6 S1 C7 C8 -171.04(18) . . . . ?
C6 S1 C7 S2 9.74(13) . . . . ?
C5 S2 C7 C8 170.28(18) . . . . ?
C5 S2 C7 S1 -10.51(13) . . . . ?
S1 C7 C8 S4 -176.20(11) . . . . ?
S2 C7 C8 S4 3.0(3) . . . . ?
S1 C7 C8 S3 3.4(3) . . . . ?
S2 C7 C8 S3 -177.47(11) . . . . ?
C23 S4 C8 C7 172.36(18) . . . . ?
C23 S4 C8 S3 -7.25(12) . . . . ?
C9 S3 C8 C7 -171.87(18) . . . . ?
C9 S3 C8 S4 7.74(12) . . . . ?
C8 S3 C9 C23 -5.43(17) . . . . ?
C8 S3 C9 C10 171.55(15) . . . . ?
C23 C9 C10 C15 48.0(3) . . . . ?
S3 C9 C10 C15 -128.65(17) . . . . ?
C23 C9 C10 C11 -135.2(2) . . . . ?
S3 C9 C10 C11 48.2(2) . . . . ?
C15 C10 C11 C12 -2.4(3) . . . . ?
C9 C10 C11 C12 -179.32(19) . . . . ?
C10 C11 C12 C13 0.6(3) . . . . ?
C17 N1 C13 C12 175.73(19) . . . . ?
C16 N1 C13 C12 -3.6(3) . . . . ?
C17 N1 C13 C14 -8.0(3) . . . . ?
C16 N1 C13 C14 172.6(2) . . . . ?
C11 C12 C13 N1 178.35(19) . . . . ?
C11 C12 C13 C14 2.0(3) . . . . ?
N1 C13 C14 C15 -179.07(19) . . . . ?
C12 C13 C14 C15 -2.7(3) . . . . ?
C13 C14 C15 C10 0.9(3) . . . . ?
C11 C10 C15 C14 1.6(3) . . . . ?
C9 C10 C15 C14 178.59(19) . . . . ?
C13 N1 C17 C22 -57.2(3) . . . . ?
C16 N1 C17 C22 122.2(2) . . . . ?
C13 N1 C17 C18 123.8(2) . . . . ?
C16 N1 C17 C18 -56.8(3) . . . . ?
C22 C17 C18 C19 2.4(3) . . . . ?
N1 C17 C18 C19 -178.58(19) . . . . ?
C17 C18 C19 C20 0.7(3) . . . . ?
C18 C19 C20 C21 -2.7(3) . . . . ?
C19 C20 C21 C22 1.6(3) . . . . ?
C20 C21 C22 C17 1.5(3) . . . . ?
C18 C17 C22 C21 -3.5(3) . . . . ?
N1 C17 C22 C21 177.46(19) . . . . ?
C10 C9 C23 C24 6.7(3) . . . . ?
S3 C9 C23 C24 -176.73(16) . . . . ?
C10 C9 C23 S4 -175.39(16) . . . . ?
S3 C9 C23 S4 1.2(2) . . . . ?
C8 S4 C23 C9 3.73(17) . . . . ?
C8 S4 C23 C24 -178.10(15) . . . . ?
C9 C23 C24 C25 81.5(3) . . . . ?
S4 C23 C24 C25 -96.5(2) . . . . ?
C9 C23 C24 C29 -99.3(3) . . . . ?
S4 C23 C24 C29 82.7(2) . . . . ?
C29 C24 C25 C26 2.3(3) . . . . ?
C23 C24 C25 C26 -178.49(18) . . . . ?
C24 C25 C26 C27 0.5(3) . . . . ?
C31 N2 C27 C26 162.88(18) . . . . ?
C30 N2 C27 C26 -16.7(3) . . . . ?
C31 N2 C27 C28 -21.7(3) . . . . ?
C30 N2 C27 C28 158.75(18) . . . . ?
C25 C26 C27 N2 172.86(18) . . . . ?
C25 C26 C27 C28 -2.8(3) . . . . ?
N2 C27 C28 C29 -173.22(18) . . . . ?
C26 C27 C28 C29 2.4(3) . . . . ?
C27 C28 C29 C24 0.4(3) . . . . ?
C25 C24 C29 C28 -2.7(3) . . . . ?
C23 C24 C29 C28 178.08(18) . . . . ?
C27 N2 C31 C36 -44.1(3) . . . . ?
C30 N2 C31 C36 135.53(19) . . . . ?
C27 N2 C31 C32 139.1(2) . . . . ?
C30 N2 C31 C32 -41.3(3) . . . . ?
C36 C31 C32 C33 -0.5(3) . . . . ?
N2 C31 C32 C33 176.40(19) . . . . ?
C31 C32 C33 C34 0.7(3) . . . . ?
C32 C33 C34 C35 -0.1(3) . . . . ?
C33 C34 C35 C36 -0.5(3) . . . . ?
C34 C35 C36 C31 0.7(3) . . . . ?
C32 C31 C36 C35 -0.1(3) . . . . ?
N2 C31 C36 C35 -177.02(18) . . . . ?
